data_4322927
loop_
_publ_author_name
'Allan J. Canty'
'Hong Jin'
'Brian W. Skelton'
'Allan H. White'

_publ_contact_author
;
     A.J.Canty
     University of Tasmania
     Chemistry Department
     P.O. Box 252C
     Hobart
     Tasmania, Tasmania
;
_publ_contact_author_email Allan.Canty@utas.edu.au
_publ_contact_author_fax 036_2262_858
_publ_contact_author_phone 036_2262_162
_publ_section_title
;
 Oxidation of Complexes by (O2CPh)2 and (ER)2 (E = S, Se), Including
 Structures of Pd(CH2CH2CH2CH2)(SePh)2(bpy) (bpy = 2,2'-Bipyridine) and
 MMe2(SePh)2(L2) (M = Pd, Pt; L2= bpy, 1,10-Phenanthroline) and C...O and
 C...E Bond Formation at Palladium(IV)
;
_journal_name_full 'Inorganic Chemistry'
_journal_page_first 3975
_journal_page_last 3981
_journal_paper_doi 10.1021/ic9715005
_journal_volume 37
_journal_year 1998
_chemical_formula_analytical 'C26 H24 N2 Pt Se2'
_chemical_formula_moiety '[(C12H8N2)(CH3)2(C6H5Se)2Pt]'
_chemical_formula_sum 'C26 H24 N2 Pt Se2'
_chemical_formula_weight 717.49
_chemical_name_systematic '[Dimethyl(1,10-phenanthroline)bis(selenophenolato)platinum(IV)]'
_space_group_IT_number 88
_symmetry_cell_setting tetragonal
_symmetry_space_group_name_Hall '-I 4ad'
_symmetry_space_group_name_H-M 'I 41/a :2'
_atom_sites_solution_hydrogens diff_map
_atom_sites_solution_primary Patterson
_atom_sites_solution_secondary Fourier
_audit_creation_date 97-09-17
_audit_creation_method from_xtal_archive_file_using_CIFIO
_cell_angle_alpha 90.00000
_cell_angle_beta 90.00000
_cell_angle_gamma 90.00000
_cell_formula_units_Z 8
_cell_length_a 13.874(3)
_cell_length_b 13.874(3)
_cell_length_c 25.14(3)
_cell_measurement_reflns_used 8
_cell_measurement_temperature 293
_cell_measurement_theta_max 19.59
_cell_measurement_theta_min 19.58
_cell_volume 4839(6)
_computing_cell_refinement cad4
_computing_data_collection cad4
_computing_data_reduction xtal_DIFDAT_ABSORB_SORTRF_ADDREF
_computing_molecular_graphics xtal
_computing_publication_material xtal_BONDLA_CIFIO
_computing_structure_refinement xtal_CRYLSQ
_computing_structure_solution xtal
_diffrn_ambient_temperature 293
_diffrn_measurement_device CAD4
_diffrn_radiation_monochromator graphite
_diffrn_radiation_source rotating_anode
_diffrn_radiation_type Mo_K
_diffrn_radiation_wavelength 0.71073
_diffrn_reflns_av_R_equivalents .064
_diffrn_reflns_av_sigmaI/netI .096
_diffrn_reflns_limit_h_max 19
_diffrn_reflns_limit_h_min 0
_diffrn_reflns_limit_k_max 0
_diffrn_reflns_limit_k_min -19
_diffrn_reflns_limit_l_max 0
_diffrn_reflns_limit_l_min -35
_diffrn_reflns_number 8010
_diffrn_reflns_reduction_process equatorial_monochr_Lp
_diffrn_reflns_theta_max 30.00
_diffrn_reflns_theta_min 1.68
_diffrn_standards_decay_% 0
_diffrn_standards_interval_time 3600secs
_diffrn_standards_number 8
_exptl_absorpt_coefficient_mu 8.83
_exptl_absorpt_correction_T_max 0.162
_exptl_absorpt_correction_T_min 0.091
_exptl_absorpt_correction_type analytical
_exptl_crystal_colour orange
_exptl_crystal_density_diffrn 1.97
_exptl_crystal_F_000 2720
_exptl_crystal_size_max 0.55
_exptl_crystal_size_mid 0.30
_exptl_crystal_size_min 0.28
_refine_diff_density_max 0.99
_refine_diff_density_min -.966
_refine_ls_abs_structure_details none
_refine_ls_abs_structure_Flack 0
_refine_ls_extinction_coef 3132(288)
_refine_ls_extinction_expression Eq22_p292_"Cryst._Comp."_Munksgaard_1970
_refine_ls_extinction_method Zachariasen
_refine_ls_goodness_of_fit_all 1.103
_refine_ls_goodness_of_fit_obs 1.078
_refine_ls_hydrogen_treatment constr
_refine_ls_matrix_type full
_refine_ls_number_constraints 0
_refine_ls_number_parameters 142
_refine_ls_number_reflns 2098
_refine_ls_number_restraints 0
_refine_ls_R_factor_all .074
_refine_ls_R_factor_obs .036
_refine_ls_shift/esd_max .074
_refine_ls_shift/esd_mean .004
_refine_ls_structure_factor_coef F
_refine_ls_weighting_scheme calc
_refine_ls_wR_factor_all .058
_refine_ls_wR_factor_obs .043
_reflns_d_resolution_high .712
_reflns_d_resolution_low 12.117
_reflns_limit_h_max 19
_reflns_limit_h_min 0
_reflns_limit_k_max 19
_reflns_limit_k_min 0
_reflns_limit_l_max 35
_reflns_limit_l_min 0
_reflns_number_observed 2098
_reflns_number_total 3531
_reflns_observed_criterion refl_observed_if_I>_3.000_sigma(I)
_cod_data_source_file ic9715005_5.cif
_cod_data_source_block iptsep
_cod_depositor_comments
;
The following automatic conversions were performed:

'_refine_ls_hydrogen_treatment' value 'constrained' was replaced with
the value 'constr' as specified in the replacement file
'src/cod-tools/trunk/data/replacement-values/replacement_values.lst'.

Automatic conversion script
Id: cif_fix_values 5376 2017-05-30 11:51:03Z andrius 
;
_cod_original_cell_volume 4838(6)
_cod_original_sg_symbol_Hall -i_4ad
_cod_original_sg_symbol_H-M 'I 41/a'
_cod_database_code 4322927

loop_
_symmetry_equiv_pos_as_xyz
+x,+y,+z
1/2-x,-y,1/2+z
3/4-y,1/4+x,1/4+z
3/4+y,3/4-x,3/4+z
-x,-y,-z
1/2+x,+y,1/2-z
1/4+y,3/4-x,3/4-z
1/4-y,1/4+x,1/4-z
1/2+x,1/2+y,1/2+z
-x,1/2-y,+z
1/4-y,3/4+x,3/4+z
1/4+y,1/4-x,1/4+z
1/2-x,1/2-y,1/2-z
+x,1/2+y,-z
3/4+y,1/4-x,1/4-z
3/4-y,3/4+x,3/4-z

loop_
_atom_site_aniso_label
_atom_site_aniso_U_11
_atom_site_aniso_U_22
_atom_site_aniso_U_33
_atom_site_aniso_U_12
_atom_site_aniso_U_13
_atom_site_aniso_U_23
Pt .0397(2) .0412(2) .03300(19) .00295(16) .00000 .00000
Se .0522(4) .0729(5) .0543(5) .0179(4) -.0052(4) .0109(4)
C1 .073(5) .086(6) .037(4) -.002(5) .011(4) .016(4)
N1 .042(3) .037(3) .047(3) .005(2) .001(2) -.001(2)
C2 .057(4) .037(4) .062(5) .001(3) .002(4) -.002(3)
C3 .060(4) .045(4) .081(6) -.006(3) -.008(5) -.021(4)
C4 .059(5) .065(5) .059(5) .000(4) -.004(4) -.022(4)
C5 .044(4) .060(5) .049(4) .005(3) .001(3) -.016(3)
C6 .035(3) .047(3) .038(3) .011(2) .000(3) -.000(3)
C7 .060(5) .093(7) .043(4) .000(4) -.003(4) -.017(4)
C11 .044(4) .040(3) .059(4) .009(3) -.003(3) .000(3)
C12 .050(4) .059(5) .072(5) .003(4) -.005(4) .000(4)
C13 .047(5) .111(9) .114(9) -.003(5) .016(5) .034(8)
C14 .065(6) .134(10) .062(6) .029(6) .018(5) .012(6)
C15 .077(6) .092(7) .078(7) .025(6) -.004(5) -.026(6)
C16 .052(4) .058(5) .077(6) .010(3) .009(4) -.013(4)

loop_
_atom_site_label
_atom_site_fract_x
_atom_site_fract_y
_atom_site_fract_z
_atom_site_U_iso_or_equiv
_atom_site_thermal_displace_type
_atom_site_calc_flag
_atom_site_calc_attached_atom
Pt .50000 .25000 .010910(14) .0380(2) Uani ? ?
Se .34184(5) .33436(6) .00633(3) .0598(5) Uani ? ?
C1 .5453(6) .3399(6) -.0491(3) .065(5) Uani ? ?
N1 .5426(4) .3365(4) .0775(2) .042(3) Uani ? ?
C2 .5835(5) .4238(5) .0775(3) .052(4) Uani ? ?
C3 .6071(6) .4726(5) .1239(4) .062(5) Uani ? ?
C4 .5889(6) .4322(6) .1718(3) .061(5) Uani ? ?
C5 .5451(5) .3419(5) .1738(3) .051(4) Uani ? ?
C6 .5229(4) .2966(5) .1254(3) .040(3) Uani ? ?
C7 .5208(6) .2932(7) .2227(3) .065(5) Uani ? ?
C11 .2931(5) .3253(5) .0775(3) .048(4) Uani ? ?
C12 .2378(6) .2472(6) .0928(4) .060(5) Uani ? ?
C13 .2032(6) .2391(9) .1445(6) .091(8) Uani ? ?
C14 .2274(7) .3100(10) .1809(4) .087(7) Uani ? ?
C15 .2819(7) .3858(8) .1661(4) .083(7) Uani ? ?
C16 .3150(6) .3946(6) .1146(4) .062(5) Uani ? ?
H1a .57199 .39945 -.03440 .09700 Uiso ? ?
H1b .59326 .31130 -.07057 .09700 Uiso ? ?
H1c .49259 .35809 -.07135 .09700 Uiso ? ?
H2 .59935 .45320 .04370 .06700 Uiso ? ?
H3 .63280 .53607 .12192 .07700 Uiso ? ?
H4 .60875 .46468 .20479 .07600 Uiso ? ?
H7 .53495 .32560 .25450 .07600 Uiso ? ?
H12 .22407 .19577 .06562 .07600 Uiso ? ?
H13 .16059 .18420 .15486 .11700 Uiso ? ?
H14 .20891 .30414 .21923 .11800 Uiso ? ?
H15 .29957 .43701 .19196 .09200 Uiso ? ?
H16 .35390 .44975 .10394 .07500 Uiso ? ?

loop_
_atom_type_symbol
_atom_type_description
_atom_type_oxidation_number
_atom_type_number_in_cell
_atom_type_scat_dispersion_real
_atom_type_scat_dispersion_imag
_atom_type_scat_source
C ? 0 208 .002 .002 Int_Tables_Vol_IV_Tables_2.2B_and_2.3.1
O ? 0 0 .008 .006 Int_Tables_Vol_IV_Tables_2.2B_and_2.3.1
H ? 0 192 0 0 Int_Tables_Vol_IV_Tables_2.2B_and_2.3.1
Pt ? 0 8 -2.352 8.388 Int_Tables_Vol_IV_Tables_2.2B_and_2.3.1
Se ? 0 16 -.178 2.223 Int_Tables_Vol_IV_Tables_2.2B_and_2.3.1
N ? 0 16 .004 .003 Int_Tables_Vol_IV_Tables_2.2B_and_2.3.1

loop_
_diffrn_attenuator_code
_diffrn_attenuator_scale
1 19.14

loop_
_geom_angle_atom_site_label_1
_geom_angle_atom_site_label_2
_geom_angle_atom_site_label_3
_geom_angle
_geom_angle_site_symmetry_1
_geom_angle_site_symmetry_2
_geom_angle_site_symmetry_3
_geom_angle_publ_flag
Se Pt C1 87.2(2) . . . ?
Se Pt N1 90.93(13) . . . ?
Se Pt Se 174.70(3) . . 10_655 ?
Se Pt C1 88.9(2) . . 10_655 ?
Se Pt N1 93.21(13) . . 10_655 ?
C1 Pt N1 98.6(3) . . . ?
C1 Pt Se 88.9(2) . . 10_655 ?
C1 Pt C1 85.6(3) . . 10_655 ?
C1 Pt N1 175.8(3) . . 10_655 ?
N1 Pt Se 93.21(13) . . 10_655 ?
N1 Pt C1 175.8(3) . . 10_655 ?
N1 Pt N1 77.2(2) . . 10_655 ?
Se Pt C1 87.2(2) 10_655 . 10_655 ?
Se Pt N1 90.93(13) 10_655 . 10_655 ?
C1 Pt N1 98.6(3) 10_655 . 10_655 ?
Pt Se C11 103.7(2) . . . ?
Pt C1 H1a 110.6(6) . . . ?
Pt C1 H1b 112.3(6) . . . ?
Pt C1 H1c 110.8(6) . . . ?
H1a C1 H1b 107.7(8) . . . ?
H1a C1 H1c 106.7(8) . . . ?
H1b C1 H1c 108.4(8) . . . ?
Pt N1 C2 128.6(5) . . . ?
Pt N1 C6 114.3(4) . . . ?
C2 N1 C6 117.1(6) . . . ?
N1 C2 C3 122.8(7) . . . ?
N1 C2 H2 118.6(7) . . . ?
C3 C2 H2 118.6(7) . . . ?
C2 C3 C4 120.1(7) . . . ?
C2 C3 H3 119.8(8) . . . ?
C4 C3 H3 120.0(9) . . . ?
C3 C4 C5 119.1(8) . . . ?
C3 C4 H4 120.6(8) . . . ?
C5 C4 H4 120.2(8) . . . ?
C4 C5 C6 117.8(7) . . . ?
C4 C5 C7 123.6(7) . . . ?
C6 C5 C7 118.6(7) . . . ?
N1 C6 C5 123.0(6) . . . ?
N1 C6 C6 117.1(6) . . 10_655 ?
C5 C6 C6 119.9(6) . . 10_655 ?
C5 C7 H7 117.0(9) . . . ?
C5 C7 C7 121.5(8) . . 10_655 ?
H7 C7 C7 121.5(9) . . 10_655 ?
Se C11 C12 120.5(6) . . . ?
Se C11 C16 120.6(6) . . . ?
C12 C11 C16 118.9(8) . . . ?
C11 C12 C13 121.0(8) . . . ?
C11 C12 H12 118.2(8) . . . ?
C13 C12 H12 120.8(8) . . . ?
C12 C13 C14 118.5(10) . . . ?
C12 C13 H13 120.6(12) . . . ?
C14 C13 H13 120.9(13) . . . ?
C13 C14 C15 120.6(10) . . . ?
C13 C14 H14 121.1(12) . . . ?
C15 C14 H14 118.2(11) . . . ?
C14 C15 C16 121.0(10) . . . ?
C14 C15 H15 121.0(10) . . . ?
C16 C15 H15 117.9(10) . . . ?
C11 C16 C15 120.1(8) . . . ?
C11 C16 H16 119.1(8) . . . ?
C15 C16 H16 120.9(9) . . . ?

loop_
_geom_bond_atom_site_label_1
_geom_bond_atom_site_label_2
_geom_bond_distance
_geom_bond_site_symmetry_1
_geom_bond_site_symmetry_2
_geom_bond_publ_flag
Pt Se 2.4896(9) . . ?
Pt C1 2.056(8) . . ?
Pt N1 2.143(6) . . ?
Pt Se 2.4896(9) . 10_655 ?
Pt C1 2.056(8) . 10_655 ?
Pt N1 2.143(6) . 10_655 ?
Se C11 1.917(8) . . ?
C1 H1a .978(8) . . ?
C1 H1b .944(8) . . ?
C1 H1c .955(8) . . ?
N1 C2 1.337(9) . . ?
N1 C6 1.352(9) . . ?
C2 C3 1.387(12) . . ?
C2 H2 .969(8) . . ?
C3 C4 1.351(12) . . ?
C3 H3 .952(7) . . ?
C4 C5 1.394(11) . . ?
C4 H4 .984(9) . . ?
C5 C6 1.403(10) . . ?
C5 C7 1.442(12) . . ?
C6 C6 1.441(9) . 10_655 ?
C7 H7 .938(9) . . ?
C7 C7 1.331(13) . 10_655 ?
C11 C12 1.382(11) . . ?
C11 C16 1.373(11) . . ?
C12 C13 1.390(16) . . ?
C12 H12 1.006(9) . . ?
C13 C14 1.383(18) . . ?
C13 H13 .999(11) . . ?
C14 C15 1.348(16) . . ?
C14 H14 1.001(11) . . ?
C15 C16 1.378(14) . . ?
C15 H15 .994(11) . . ?
C16 H16 .974(8) . . ?

loop_
_geom_contact_atom_site_label_1
_geom_contact_atom_site_label_2
_geom_contact_distance
_geom_contact_site_symmetry_1
_geom_contact_site_symmetry_2
_geom_contact_publ_flag
Pt C2 3.156(7) . 10_655 ?
Pt C2 3.156(7) . . ?
Pt C6 2.967(7) . 10_655 ?
Pt C6 2.967(7) . . ?
Pt C11 3.483(7) . . ?
Pt C11 3.483(7) . 10_655 ?
Pt H1a 2.5678(7) . 10_655 ?
Pt H1a 2.5678(7) . . ?
Pt H1b 2.5674(18) . 10_655 ?
Pt H1b 2.5674(18) . . ?
Pt H1c 2.5563(19) . 10_655 ?
Pt H1c 2.5563(19) . . ?
Pt H2 3.2445(6) . . ?
Pt H2 3.2445(6) . 10_655 ?
Se C1 3.149(8) . . ?
Se C1 3.200(8) . 10_655 ?
Se N1 3.375(5) . 10_655 ?
Se N1 3.311(5) . . ?
Se C12 2.876(9) . . ?
Se C16 2.871(9) . . ?
Se H1b 2.9378(17) . 10_655 ?
Se H1c 2.8801(17) . . ?
Se H12 2.9305(12) . . ?
Se H15 3.1345(13) . 4_454 ?
Se H16 2.934(2) . . ?
C1 C1 2.794(12) . 10_655 ?
N1 N1 2.675(7) . 10_655 ?
N1 C3 2.392(9) . . ?
N1 C4 2.790(11) . . ?
N1 C5 2.421(10) . . ?
N1 C6 2.384(8) . 10_655 ?
N1 H2 1.992(5) . . ?
C2 C4 2.373(12) . . ?
C2 C5 2.726(11) . . ?
C2 C6 2.295(10) . . ?
C2 H3 2.035(7) . . ?
C3 C5 2.367(11) . . ?
C3 C6 2.706(10) . . ?
C3 H2 2.036(9) . . ?
C3 H4 2.037(9) . . ?
C4 C6 2.395(11) . . ?
C4 C7 2.499(12) . . ?
C4 H3 2.004(9) . . ?
C4 H7 2.659(9) . . ?
C5 C5 2.840(10) . 10_655 ?
C5 C6 2.462(10) . 10_655 ?
C5 C7 2.421(12) . 10_655 ?
C5 H4 2.071(7) . . ?
C5 H7 2.046(8) . . ?
C6 C7 2.811(11) . 10_655 ?
C6 C7 2.446(11) . . ?
C7 H7 1.989(9) . 10_655 ?
C11 C13 2.413(14) . . ?
C11 C14 2.761(13) . . ?
C11 C15 2.384(14) . . ?
C11 H12 2.058(7) . . ?
C11 H16 2.033(7) . . ?
C12 C14 2.383(14) . . ?
C12 C15 2.732(14) . . ?
C12 C16 2.373(11) . . ?
C12 H13 2.084(9) . . ?
C13 C15 2.372(16) . . ?
C13 C16 2.761(14) . . ?
C13 H12 2.093(14) . . ?
C13 H14 2.085(14) . . ?
C14 C16 2.373(14) . . ?
C14 H13 2.081(13) . . ?
C14 H15 2.046(13) . . ?
C15 H14 2.023(11) . . ?
C15 H16 2.055(11) . . ?
C16 H15 2.043(9) . . ?
H1a H1b 1.5522(6) . . ?
H1a H1c 1.5509(6) . . ?
H1a H2 2.134(2) . . ?
H1b H1c 1.5403(3) . . ?
H2 H3 2.3244(19) . . ?
H3 H4 2.330(2) . . ?
H7 H7 2.3111(4) . 10_655 ?
H14 H15 2.3346(4) . . ?
H15 H16 2.344(2) . . ?

loop_
_geom_torsion_atom_site_label_1
_geom_torsion_atom_site_label_2
_geom_torsion_atom_site_label_3
_geom_torsion_atom_site_label_4
_geom_torsion
_geom_torsion_site_symmetry_1
_geom_torsion_site_symmetry_2
_geom_torsion_site_symmetry_3
_geom_torsion_site_symmetry_4
_geom_torsion_publ_flag
? ? ? ? ? ? ? ? ? ?

loop_
_reflns_scale_group_code
_reflns_scale_meas_F
1 2.6285
